data_7715348
loop_
_publ_author_name
'Qin, Wen-Wen'
'Long, Bing-Fan'
'Zhu, Zhong-Hong'
'Wang, Hai-Ling'
'Liang, Fu-Pei'
'Zou, Hua-Hong'

_publ_section_title
;
 Coordination recognition of differential template units of lanthanide
 chiral chain.
;
_journal_issue 8
_journal_name_full 'Dalton transactions (Cambridge, England : 2003)'
_journal_page_first 3675
_journal_page_last 3684
_journal_paper_doi 10.1039/d3dt04028c
_journal_volume 53
_journal_year 2024
_chemical_absolute_configuration rmad
_chemical_formula_moiety 'C27 H30 Cl3 Dy2 N6 O9, Cl, 4(C H4 O), 1[CH3CN], 2[H2O]'
_chemical_formula_sum 'C33 H53 Cl4 Dy2 N7 O15'
_chemical_formula_weight 1254.62
_space_group_crystal_system orthorhombic
_space_group_IT_number 19
_space_group_name_Hall 'P 2ac 2ab'
_space_group_name_H-M_alt 'P 21 21 21'
_atom_sites_solution_hydrogens mixed
_atom_sites_solution_primary iterative
_audit_update_record
;
2024-01-23 deposited with the CCDC.	2024-01-26 downloaded from the CCDC.
;
_cell_angle_alpha 90
_cell_angle_beta 90
_cell_angle_gamma 90
_cell_formula_units_Z 4
_cell_length_a 13.47190(10)
_cell_length_b 14.86600(10)
_cell_length_c 24.0640(2)
_cell_measurement_reflns_used 20721
_cell_measurement_temperature 99.99(10)
_cell_measurement_theta_max 75.0270
_cell_measurement_theta_min 3.4740
_cell_volume 4819.38(6)
_computing_cell_refinement 'CrysAlisPro 1.171.40.80a (Rigaku OD, 2020)'
_computing_data_collection 'CrysAlisPro 1.171.40.80a (Rigaku OD, 2020)'
_computing_data_reduction 'CrysAlisPro 1.171.40.80a (Rigaku OD, 2020)'
_computing_molecular_graphics 'Olex2 1.3 (Dolomanov et al., 2009)'
_computing_publication_material 'Olex2 1.3 (Dolomanov et al., 2009)'
_computing_structure_refinement 'SHELXL 2018/3 (Sheldrick, 2015)'
_computing_structure_solution 'olex2.solve 1.3 (Bourhis et al., 2015)'
_diffrn_ambient_environment N~2~
_diffrn_ambient_temperature 99.99(10)
_diffrn_detector 'Hybrid Pixel Array Detector'
_diffrn_detector_area_resol_mean 10.0000
_diffrn_detector_type HyPix
_diffrn_measured_fraction_theta_full 0.999
_diffrn_measured_fraction_theta_max 0.983
_diffrn_measurement_details
;
List of Runs (angles in degrees, time in seconds):

  # Type    Start    End  Width  t~exp~   \w     \q     \k     \f   Frames
#--------------------------------------------------------------------------
  1  \w    -53.00  32.00   0.50    0.60    --  -43.18  47.00 -55.00  170
  2  \w    -49.00 -23.00   0.50    2.50    --  -90.25  45.00  30.00   52
  3  \w    -53.00 -15.00   0.50    2.50    --  -90.25  47.00 -55.00   76
  4  \w   -118.00 -20.00   0.50    0.60    --  -43.18 -47.00 155.00  196
  5  \w     38.00  89.00   0.50    0.60    --   43.18-125.00   0.00  102
  6  \w     35.00  96.00   0.50    2.50    --  109.26 -74.00 -31.00  122
  7  \w     78.00 104.00   0.50    2.50    --  109.26 -77.00-120.00   52
  8  \w     63.00 100.00   0.50    2.50    --  109.26-125.00 -60.00   74
  9  \w     38.00  66.00   0.50    2.50    --  109.26 -61.00-120.00   56
 10  \w     36.00  61.00   0.50    2.50    --  109.26 -61.00 -90.00   50
 11  \w     37.00  63.00   0.50    2.50    --  109.26 -61.00-150.00   52
 12  \w     37.00  73.00   0.50    2.50    --  109.26 -77.00-120.00   72
 13  \w     37.00  67.00   0.50    2.50    --  109.26 -61.00   0.00   60
 14  \w     39.00  64.00   0.50    2.50    --  109.26 -61.00  30.00   50
 15  \w     36.00  82.00   0.50    2.50    --  109.26 -94.00  90.00   92
 16  \w     73.00 100.00   0.50    2.50    --  109.26-117.00  84.00   54
 17  \w     45.00  89.00   0.50    2.50    --  109.26 -77.00 120.00   88
 18  \w     42.00  68.00   0.50    2.50    --  109.26-117.00  84.00   52
 19  \w     38.00  69.00   0.50    2.50    --  109.26 -61.00 120.00   62
 20  \w     93.00 177.00   0.50    2.50    --  109.26  30.00  30.00  168
 21  \w     82.00 178.00   0.50    2.50    --  109.26  74.00  96.00  192
 22  \w     72.00 158.00   0.50    2.50    --  109.26 160.00 -35.00  172
 23  \w   -141.00 -50.00   0.50    2.50    --  -90.25-160.00 -67.00  182
;
_diffrn_measurement_device 'four-circle diffractometer'
_diffrn_measurement_device_type 'XtaLAB Synergy, Dualflex, HyPix'
_diffrn_measurement_method '\w scans'
_diffrn_orient_matrix_type 'CrysAlisPro convention (1999,Acta A55,543-557)'
_diffrn_orient_matrix_UB_11 0.0789319000
_diffrn_orient_matrix_UB_12 0.0641248000
_diffrn_orient_matrix_UB_13 -0.0240582000
_diffrn_orient_matrix_UB_21 0.0510072000
_diffrn_orient_matrix_UB_22 -0.0800823000
_diffrn_orient_matrix_UB_23 -0.0289209000
_diffrn_orient_matrix_UB_31 -0.0651563000
_diffrn_orient_matrix_UB_32 0.0147716000
_diffrn_orient_matrix_UB_33 -0.0517830000
_diffrn_radiation_monochromator mirror
_diffrn_radiation_probe x-ray
_diffrn_radiation_type 'Cu K\a'
_diffrn_radiation_wavelength 1.54184
_diffrn_reflns_av_R_equivalents 0.0449
_diffrn_reflns_av_unetI/netI 0.0403
_diffrn_reflns_Laue_measured_fraction_full 0.999
_diffrn_reflns_Laue_measured_fraction_max 0.983
_diffrn_reflns_limit_h_max 16
_diffrn_reflns_limit_h_min -16
_diffrn_reflns_limit_k_max 18
_diffrn_reflns_limit_k_min -17
_diffrn_reflns_limit_l_max 27
_diffrn_reflns_limit_l_min -30
_diffrn_reflns_number 32105
_diffrn_reflns_point_group_measured_fraction_full 0.997
_diffrn_reflns_point_group_measured_fraction_max 0.967
_diffrn_reflns_theta_full 67.684
_diffrn_reflns_theta_max 75.853
_diffrn_reflns_theta_min 3.495
_diffrn_source 'micro-focus sealed X-ray tube'
_diffrn_source_type 'PhotonJet (Cu) X-ray Source'
_exptl_absorpt_coefficient_mu 19.018
_exptl_absorpt_correction_T_max 1.00000
_exptl_absorpt_correction_T_min 0.17714
_exptl_absorpt_correction_type multi-scan
_exptl_absorpt_process_details
;
CrysAlisPro 1.171.40.80a (Rigaku Oxford Diffraction, 2020)
Empirical absorption correction using spherical harmonics,
 implemented in SCALE3 ABSPACK scaling algorithm.
;
_exptl_crystal_colour yellow
_exptl_crystal_colour_primary yellow
_exptl_crystal_density_diffrn 1.729
_exptl_crystal_description block
_exptl_crystal_F_000 2480
_exptl_crystal_size_max 0.19
_exptl_crystal_size_mid 0.17
_exptl_crystal_size_min 0.15
_refine_diff_density_max 2.333
_refine_diff_density_min -1.483
_refine_diff_density_rms 0.179
_refine_ls_abs_structure_details
;
 Flack x determined using 3840 quotients [(I+)-(I-)]/[(I+)+(I-)]
 (Parsons, Flack and Wagner, Acta Cryst. B69 (2013) 249-259).
;
_refine_ls_abs_structure_Flack 0.016(3)
_refine_ls_extinction_method none
_refine_ls_goodness_of_fit_ref 1.092
_refine_ls_hydrogen_treatment mixed
_refine_ls_matrix_type full
_refine_ls_number_parameters 513
_refine_ls_number_reflns 9709
_refine_ls_number_restraints 8
_refine_ls_restrained_S_all 1.092
_refine_ls_R_factor_all 0.0464
_refine_ls_R_factor_gt 0.0451
_refine_ls_shift/su_max 0.001
_refine_ls_shift/su_mean 0.000
_refine_ls_structure_factor_coef Fsqd
_refine_ls_weighting_details 'w=1/[\s^2^(Fo^2^)+(0.0563P)^2^+33.7099P] where P=(Fo^2^+2Fc^2^)/3'
_refine_ls_weighting_scheme calc
_refine_ls_wR_factor_gt 0.1242
_refine_ls_wR_factor_ref 0.1249
_reflns_Friedel_coverage 0.779
_reflns_Friedel_fraction_full 0.994
_reflns_Friedel_fraction_max 0.947
_reflns_number_gt 9410
_reflns_number_total 9709
_reflns_threshold_expression 'I > 2\s(I)'
_cod_data_source_file d3dt04028c2.cif
_cod_data_source_block lfp-lyl-072302_sq
_cod_database_code 7715348
_shelx_shelxl_version_number 2018/3
_chemical_oxdiff_formula 'C54 H54 N54 O54 Cl54 Dy54 '
_shelx_space_group_comment
;
The symmetry employed for this shelxl refinement is uniquely defined
by the following loop, which should always be used as a source of
symmetry information in preference to the above space-group names.
They are only intended as comments.
;
_shelx_estimated_absorpt_t_max 0.163
_shelx_estimated_absorpt_t_min 0.123
_reflns_odcompleteness_completeness 99.98
_reflns_odcompleteness_iscentric 1
_reflns_odcompleteness_theta 66.97
_olex2_refinement_description
;
1. Fixed Uiso
 At 1.2 times of:
  All C(H) groups, All N(H) groups
 At 1.5 times of:
  All C(H,H,H) groups, All O(H) groups
2. Restrained distances
 O8-H8
 0.85 with sigma of 0.01
 O7-H7
 0.85 with sigma of 0.01
 H10a-H8
 2.15 with sigma of 0.01
 H11-H12a
 2.15 with sigma of 0.01
 Dy2-H8
 2.89148 with sigma of 0.02
 C27-H8
 1.893763 with sigma of 0.02
 C25-H7
 1.89841 with sigma of 0.02
 Dy1-H7
 2.945987 with sigma of 0.02
3. Uiso/Uaniso restraints and constraints
Uanis(N3) = Uanis(N4)
Uanis(C3) = Uanis(C2)
4.a Ternary CH refined with riding coordinates:
 C12(H12), C13(H13)
4.b Aromatic/amide H refined with riding coordinates:
 N3(H3a), N4(H4a), C15(H15), C10(H10), C18(H18), C9(H9a), C8(H8a), C22(H22),
 C4(H4b), C17(H17), C23(H23), C24(H24), C2(H2), C3(H3b)
4.c Idealised Me refined as rotating group:
 C25(H25a,H25b,H25c), C29(H29a,H29b,H29c), C30(H30a,H30b,H30c), C26(H26a,H26b,
 H26c), C27(H27a,H27b,H27c), C01K(H01a,H01b,H01c), C28(H28a,H28b,H28c)
4.d Idealised tetrahedral OH refined as rotating group:
 O3(H3), O4(H4), O9(H9), O13(H13a), O10(H10a), O11(H11), O12(H12a)
;
_platon_squeeze_special_details
;
A solvent mask was calculated and 172 electrons were 
found in a volume of 744\%A^3^ in 2 voids per unit cell. 
This is consistent with the presence of 
1[CH3CN], 2[H2O] per Asymmetric Unit 
which account for 168 electrons 
per unit cell.
;
_platon_squeeze_void_probe_radius 1.20
_olex2_submission_special_instructions 'No special instructions were received'
_oxdiff_exptl_absorpt_empirical_details
;
Empirical correction (ABSPACK) includes:
- Absorption correction using spherical harmonics
- Frame scaling
;
_oxdiff_exptl_absorpt_empirical_full_max 3.261
_oxdiff_exptl_absorpt_empirical_full_min 0.594

loop_
_space_group_symop_operation_xyz
'x, y, z'
'-x+1/2, -y, z+1/2'
'-x, y+1/2, -z+1/2'
'x+1/2, -y+1/2, -z'

loop_
_atom_site_label
_atom_site_type_symbol
_atom_site_fract_x
_atom_site_fract_y
_atom_site_fract_z
_atom_site_U_iso_or_equiv
_atom_site_adp_type
_atom_site_occupancy
_atom_site_site_symmetry_order
_atom_site_calc_flag
_atom_site_refinement_flags_posn
_atom_site_refinement_flags_adp
_atom_site_refinement_flags_occupancy
_atom_site_disorder_assembly
_atom_site_disorder_group
Dy1 Dy 0.39435(4) 0.49380(4) 0.54340(2) 0.01560(14) Uani 1 1 d D . . . .
Dy2 Dy 0.18032(4) 0.51632(4) 0.43760(2) 0.01553(14) Uani 1 1 d D . . . .
Cl2 Cl 0.32478(17) 0.65743(14) 0.56754(9) 0.0190(4) Uani 1 1 d . . . . .
Cl3 Cl 0.24824(18) 0.67936(16) 0.41054(10) 0.0234(5) Uani 1 1 d . . . . .
Cl1 Cl 0.5480(2) 0.38331(18) 0.51424(13) 0.0322(6) Uani 1 1 d . . . . .
Cl4 Cl 0.4244(2) 0.2317(2) 0.67198(13) 0.0375(6) Uani 1 1 d . . . . .
O6 O 0.3517(4) 0.4959(5) 0.4494(2) 0.0184(13) Uani 1 1 d . . . . .
O5 O 0.4048(5) 0.4853(5) 0.6437(2) 0.0216(14) Uani 1 1 d . . . . .
O2 O 0.3589(5) 0.4880(5) 0.8389(3) 0.0207(14) Uani 1 1 d . . . . .
O3 O 0.5193(6) 0.3778(5) 0.7420(3) 0.0236(15) Uani 1 1 d . . . . .
H3 H 0.504029 0.343178 0.715766 0.035 Uiso 1 1 calc R U . . .
O4 O 0.5511(6) 0.5602(5) 0.7579(3) 0.0256(16) Uani 1 1 d . . . . .
H4 H 0.545840 0.615094 0.765752 0.038 Uiso 1 1 calc R U . . .
O1 O 0.2791(4) 0.5216(5) 1.0297(3) 0.0168(13) Uani 1 1 d . . . . .
N1 N 0.4269(6) 0.4096(6) 1.0075(3) 0.0162(16) Uani 1 1 d . . . . .
O9 O 0.0373(6) 0.4275(5) 0.4433(4) 0.0300(17) Uani 1 1 d . . . . .
H9 H -0.016917 0.453780 0.437597 0.045 Uiso 1 1 calc R U . . .
O8 O 0.2292(6) 0.3687(5) 0.4084(4) 0.0283(17) Uani 1 1 d D . . . .
H8 H 0.284(5) 0.348(4) 0.421(5) 0.043 Uiso 1 1 d D U . . .
N3 N 0.4795(6) 0.3830(6) 0.8475(3) 0.0206(12) Uani 1 1 d . . . . .
H3A H 0.523516 0.346497 0.832500 0.025 Uiso 1 1 calc R U . . .
C7 C 0.5016(7) 0.3543(7) 0.9960(4) 0.0166(18) Uani 1 1 d . . . . .
N5 N 0.5376(6) 0.5755(6) 0.5913(3) 0.0193(17) Uani 1 1 d . . . . .
C11 C 0.4211(7) 0.4374(7) 0.8173(4) 0.0169(19) Uani 1 1 d . . . . .
N4 N 0.5412(6) 0.5721(6) 0.6485(3) 0.0206(12) Uani 1 1 d . . . . .
H4A H 0.588228 0.598177 0.668092 0.025 Uiso 1 1 calc R U . . .
C15 C 0.5995(7) 0.6270(7) 0.5651(4) 0.0217(19) Uani 1 1 d . . . . .
H15 H 0.649277 0.660395 0.584043 0.026 Uiso 1 1 calc R U . . .
N6 N 0.5097(6) 0.5847(6) 0.4855(3) 0.0156(15) Uani 1 1 d . . . . .
O13 O 0.6131(8) 0.2388(7) 0.8193(4) 0.048(2) Uani 1 1 d . . . . .
H13A H 0.633695 0.221546 0.850487 0.071 Uiso 1 1 calc R U . . .
C20 C 0.4990(7) 0.5787(7) 0.4292(4) 0.0183(19) Uani 1 1 d . . . . .
N2 N 0.4646(6) 0.3892(6) 0.9034(3) 0.0176(16) Uani 1 1 d . . . . .
O7 O 0.3483(5) 0.3437(5) 0.5735(3) 0.0232(15) Uani 1 1 d D . . . .
H7 H 0.376(7) 0.321(4) 0.602(3) 0.035 Uiso 1 1 d D U . . .
O10 O 0.4127(7) 0.2932(6) 0.4224(5) 0.048(2) Uani 1 1 d . . . . .
H10A H 0.439316 0.335579 0.439991 0.072 Uiso 1 1 calc DR U . . .
C10 C 0.5183(7) 0.3414(6) 0.9366(4) 0.0173(18) Uani 1 1 d . . . . .
H10 H 0.566278 0.299996 0.923133 0.021 Uiso 1 1 calc R U . . .
C12 C 0.4378(8) 0.4341(7) 0.7545(4) 0.021(2) Uani 1 1 d . . . . .
H12 H 0.376734 0.411593 0.735441 0.025 Uiso 1 1 calc R U . . .
C19 C 0.5642(7) 0.6202(8) 0.3916(4) 0.023(2) Uani 1 1 d . . . . .
C6 C 0.4131(7) 0.4325(6) 1.0631(4) 0.0169(18) Uani 1 1 d . . . . .
C18 C 0.6428(8) 0.6733(8) 0.4153(4) 0.026(2) Uani 1 1 d . . . . .
H18 H 0.686534 0.705597 0.391608 0.031 Uiso 1 1 calc R U . . .
C16 C 0.5884(7) 0.6307(7) 0.5050(4) 0.0154(18) Uani 1 1 d . . . . .
C9 C 0.5476(8) 0.3361(8) 1.0903(4) 0.025(2) Uani 1 1 d . . . . .
H9A H 0.587310 0.309103 1.118354 0.030 Uiso 1 1 calc R U . . .
C14 C 0.4683(7) 0.5265(7) 0.6712(4) 0.0186(18) Uani 1 1 d . . . . .
C1 C 0.3353(6) 0.4971(7) 1.0724(3) 0.0196(18) Uani 1 1 d . . . . .
O11 O -0.1460(6) 0.4863(9) 0.4258(4) 0.055(3) Uani 1 1 d . . . . .
H11 H -0.179990 0.476859 0.454520 0.083 Uiso 1 1 calc DR U . . .
C8 C 0.5643(7) 0.3148(7) 1.0365(4) 0.0185(19) Uani 1 1 d . . . . .
H8A H 0.616074 0.274765 1.026168 0.022 Uiso 1 1 calc R U . . .
O12 O -0.2479(8) 0.4735(10) 0.5204(6) 0.073(4) Uani 1 1 d . . . . .
H12A H -0.294743 0.438844 0.511992 0.109 Uiso 1 1 calc DR U . . .
C21 C 0.4165(6) 0.5266(7) 0.4112(4) 0.0197(19) Uani 1 1 d . . . . .
C22 C 0.4078(7) 0.5124(9) 0.3540(4) 0.027(2) Uani 1 1 d . . . . .
H22 H 0.355712 0.475681 0.340122 0.033 Uiso 1 1 calc R U . . .
C4 C 0.4521(9) 0.4259(9) 1.1612(4) 0.032(3) Uani 1 1 d . . . . .
H4B H 0.488705 0.401890 1.191514 0.038 Uiso 1 1 calc R U . . .
C13 C 0.4614(7) 0.5292(7) 0.7352(4) 0.021(2) Uani 1 1 d . . . . .
H13 H 0.406278 0.570376 0.746426 0.026 Uiso 1 1 calc R U . . .
C17 C 0.6549(7) 0.6777(7) 0.4703(4) 0.023(2) Uani 1 1 d . . . . .
H17 H 0.707569 0.711944 0.485877 0.028 Uiso 1 1 calc R U . . .
C23 C 0.4744(9) 0.5513(10) 0.3173(4) 0.036(3) Uani 1 1 d . . . . .
H23 H 0.466325 0.541046 0.278623 0.043 Uiso 1 1 calc R U . . .
C24 C 0.5538(9) 0.6057(9) 0.3355(4) 0.034(3) Uani 1 1 d . . . . .
H24 H 0.598817 0.631578 0.309636 0.041 Uiso 1 1 calc R U . . .
C25 C 0.2758(9) 0.2804(8) 0.5527(6) 0.037(3) Uani 1 1 d D . . . .
H25A H 0.286056 0.271278 0.512809 0.055 Uiso 1 1 calc R U . . .
H25B H 0.208882 0.304049 0.559136 0.055 Uiso 1 1 calc R U . . .
H25C H 0.283319 0.222858 0.572186 0.055 Uiso 1 1 calc R U . . .
C2 C 0.3231(8) 0.5262(8) 1.1261(4) 0.0282(16) Uani 1 1 d . . . . .
H2 H 0.276457 0.572392 1.134062 0.034 Uiso 1 1 calc R U . . .
C3 C 0.3795(7) 0.4876(9) 1.1699(4) 0.0282(16) Uani 1 1 d . . . . .
H3B H 0.365860 0.505872 1.207004 0.034 Uiso 1 1 calc R U . . .
C29 C -0.2058(11) 0.4763(12) 0.3788(7) 0.053(4) Uani 1 1 d . . . . .
H29A H -0.187978 0.420474 0.359508 0.080 Uiso 1 1 calc R U . . .
H29B H -0.195612 0.527507 0.353822 0.080 Uiso 1 1 calc R U . . .
H29C H -0.275612 0.473729 0.390059 0.080 Uiso 1 1 calc R U . . .
C5 C 0.4723(8) 0.3978(8) 1.1061(4) 0.023(2) Uani 1 1 d . . . . .
C30 C -0.2058(12) 0.4456(12) 0.5687(6) 0.056(4) Uani 1 1 d . . . . .
H30A H -0.195515 0.380427 0.567317 0.084 Uiso 1 1 calc R U . . .
H30B H -0.249716 0.460486 0.599811 0.084 Uiso 1 1 calc R U . . .
H30C H -0.141800 0.475887 0.573693 0.084 Uiso 1 1 calc R U . . .
C26 C 0.0214(12) 0.3519(10) 0.4772(7) 0.051(4) Uani 1 1 d . . . . .
H26A H -0.023260 0.309842 0.458252 0.076 Uiso 1 1 calc R U . . .
H26B H -0.008655 0.370962 0.512383 0.076 Uiso 1 1 calc R U . . .
H26C H 0.084918 0.322138 0.484658 0.076 Uiso 1 1 calc R U . . .
C27 C 0.1815(11) 0.3013(10) 0.3757(7) 0.051(4) Uani 1 1 d D . . . .
H27A H 0.223543 0.286229 0.343811 0.076 Uiso 1 1 calc R U . . .
H27B H 0.117471 0.324070 0.362514 0.076 Uiso 1 1 calc R U . . .
H27C H 0.170880 0.247433 0.398391 0.076 Uiso 1 1 calc R U . . .
C01K C 0.6933(11) 0.2479(10) 0.7830(5) 0.044(3) Uani 1 1 d . . . . .
H01A H 0.669309 0.246800 0.744608 0.066 Uiso 1 1 calc R U . . .
H01B H 0.739909 0.198181 0.788862 0.066 Uiso 1 1 calc R U . . .
H01C H 0.727002 0.305172 0.790205 0.066 Uiso 1 1 calc R U . . .
C28 C 0.4750(15) 0.2681(16) 0.3767(9) 0.077(6) Uani 1 1 d . . . . .
H28A H 0.435289 0.236684 0.348589 0.115 Uiso 1 1 calc R U . . .
H28B H 0.527896 0.228220 0.389911 0.115 Uiso 1 1 calc R U . . .
H28C H 0.504445 0.322166 0.360212 0.115 Uiso 1 1 calc R U . . .

loop_
_atom_site_aniso_label
_atom_site_aniso_U_11
_atom_site_aniso_U_22
_atom_site_aniso_U_33
_atom_site_aniso_U_23
_atom_site_aniso_U_13
_atom_site_aniso_U_12
Dy1 0.0139(2) 0.0205(3) 0.0124(2) 0.0025(2) -0.00242(17) -0.0006(2)
Dy2 0.0132(2) 0.0219(3) 0.0115(2) -0.0008(2) -0.00180(18) 0.0012(2)
Cl2 0.0176(10) 0.0234(10) 0.0161(9) -0.0001(8) -0.0028(9) -0.0011(8)
Cl3 0.0192(11) 0.0229(11) 0.0280(12) 0.0008(9) -0.0027(9) -0.0004(9)
Cl1 0.0219(12) 0.0267(13) 0.0480(16) 0.0041(11) 0.0017(11) 0.0049(10)
Cl4 0.0437(16) 0.0331(14) 0.0356(15) 0.0055(11) -0.0112(12) 0.0034(12)
O6 0.011(3) 0.028(3) 0.016(3) -0.003(3) 0.001(2) 0.000(3)
O5 0.021(3) 0.033(4) 0.011(3) 0.006(3) -0.004(2) -0.005(3)
O2 0.016(3) 0.028(4) 0.018(3) 0.002(3) 0.000(2) 0.005(3)
O3 0.029(4) 0.034(4) 0.008(3) -0.001(3) 0.000(3) 0.008(3)
O4 0.028(4) 0.036(4) 0.013(3) 0.000(3) -0.004(3) -0.002(3)
O1 0.009(3) 0.026(3) 0.015(3) 0.000(3) 0.005(2) 0.001(3)
N1 0.015(4) 0.028(4) 0.006(3) -0.002(3) 0.000(3) 0.001(3)
O9 0.023(4) 0.027(4) 0.040(5) -0.001(3) 0.001(3) 0.001(3)
O8 0.024(4) 0.021(4) 0.040(4) -0.007(3) -0.003(3) 0.005(3)
N3 0.019(3) 0.034(3) 0.008(2) 0.000(2) -0.002(2) 0.000(2)
C7 0.018(5) 0.022(5) 0.011(4) 0.000(3) 0.000(3) 0.003(4)
N5 0.019(4) 0.033(5) 0.006(3) 0.003(3) -0.001(3) 0.003(3)
C11 0.013(4) 0.029(5) 0.008(4) 0.003(3) 0.002(3) 0.001(4)
N4 0.019(3) 0.034(3) 0.008(2) 0.000(2) -0.002(2) 0.000(2)
C15 0.020(5) 0.025(5) 0.020(5) -0.001(4) -0.001(4) -0.003(4)
N6 0.015(4) 0.022(4) 0.010(3) 0.000(3) 0.000(3) -0.001(3)
O13 0.053(6) 0.061(6) 0.028(5) 0.009(4) 0.012(4) 0.023(5)
C20 0.021(5) 0.027(5) 0.007(4) -0.003(3) -0.004(3) 0.005(4)
N2 0.022(4) 0.026(4) 0.005(3) 0.000(3) 0.004(3) 0.000(3)
O7 0.016(3) 0.025(4) 0.029(4) 0.008(3) -0.009(3) -0.003(3)
O10 0.035(5) 0.039(5) 0.070(7) -0.015(5) -0.009(5) 0.011(4)
C10 0.014(4) 0.025(5) 0.013(4) 0.002(4) -0.001(3) 0.004(3)
C12 0.020(5) 0.030(5) 0.012(4) -0.001(4) 0.002(4) 0.002(4)
C19 0.014(4) 0.035(6) 0.020(5) 0.009(4) 0.004(4) -0.001(4)
C6 0.021(5) 0.025(5) 0.005(4) -0.002(3) 0.004(3) -0.006(4)
C18 0.024(5) 0.034(6) 0.021(5) 0.006(4) 0.003(4) -0.004(4)
C16 0.015(4) 0.023(5) 0.008(4) 0.000(3) 0.000(3) -0.001(4)
C9 0.018(5) 0.035(6) 0.021(5) 0.003(4) -0.004(4) 0.003(4)
C14 0.015(4) 0.023(5) 0.018(4) -0.001(4) -0.005(3) 0.003(4)
C1 0.017(4) 0.029(5) 0.013(4) -0.004(4) 0.000(3) -0.008(4)
O11 0.023(4) 0.077(7) 0.065(6) -0.011(6) -0.006(4) 0.001(5)
C8 0.024(5) 0.027(5) 0.005(4) 0.003(3) -0.005(3) 0.003(4)
O12 0.037(5) 0.093(10) 0.089(9) 0.024(8) 0.001(6) -0.008(6)
C21 0.009(4) 0.027(5) 0.023(5) 0.005(4) 0.004(3) 0.003(3)
C22 0.016(4) 0.048(7) 0.018(4) -0.005(5) 0.003(3) -0.006(5)
C4 0.028(6) 0.058(8) 0.009(5) -0.003(5) -0.001(4) 0.001(5)
C13 0.017(4) 0.029(5) 0.017(4) -0.001(4) -0.004(3) 0.003(4)
C17 0.018(5) 0.031(5) 0.020(5) 0.003(4) 0.001(4) -0.005(4)
C23 0.027(6) 0.070(9) 0.011(5) -0.002(5) 0.000(4) -0.007(6)
C24 0.031(6) 0.061(8) 0.012(5) 0.004(5) 0.003(4) -0.002(6)
C25 0.042(7) 0.023(5) 0.046(7) 0.006(5) -0.023(6) -0.006(5)
C2 0.025(3) 0.050(5) 0.010(3) -0.007(3) -0.002(3) 0.005(4)
C3 0.025(3) 0.050(5) 0.010(3) -0.007(3) -0.002(3) 0.005(4)
C29 0.039(7) 0.059(9) 0.061(9) -0.013(8) -0.001(6) 0.012(7)
C5 0.022(5) 0.036(6) 0.013(4) 0.001(4) 0.000(4) -0.001(4)
C30 0.054(9) 0.072(11) 0.043(8) 0.005(8) 0.009(7) -0.001(8)
C26 0.055(9) 0.036(7) 0.062(10) 0.020(7) -0.012(8) -0.014(6)
C27 0.042(8) 0.046(8) 0.065(9) -0.024(7) -0.017(7) 0.006(7)
C01K 0.046(8) 0.058(9) 0.028(6) -0.004(6) 0.002(6) 0.013(7)
C28 0.062(12) 0.094(15) 0.075(13) -0.018(11) -0.003(10) 0.025(11)

loop_
_atom_type_symbol
_atom_type_description
_atom_type_scat_dispersion_real
_atom_type_scat_dispersion_imag
_atom_type_scat_source
C C 0.0181 0.0091 'International Tables Vol C Tables 4.2.6.8 and 6.1.1.4'
Cl Cl 0.3639 0.7018 'International Tables Vol C Tables 4.2.6.8 and 6.1.1.4'
Dy Dy -9.8046 9.8477 'International Tables Vol C Tables 4.2.6.8 and 6.1.1.4'
H H 0.0000 0.0000 'International Tables Vol C Tables 4.2.6.8 and 6.1.1.4'
N N 0.0311 0.0180 'International Tables Vol C Tables 4.2.6.8 and 6.1.1.4'
O O 0.0492 0.0322 'International Tables Vol C Tables 4.2.6.8 and 6.1.1.4'

loop_
_geom_angle_atom_site_label_1
_geom_angle_atom_site_label_2
_geom_angle_atom_site_label_3
_geom_angle
_geom_angle_site_symmetry_1
_geom_angle_site_symmetry_3
_geom_angle_publ_flag
Cl2 Dy1 Cl1 150.31(8) . . ?
O6 Dy1 Cl2 96.43(18) . . ?
O6 Dy1 Cl1 86.89(17) . . ?
O6 Dy1 O5 168.9(2) . . ?
O6 Dy1 O1 67.9(2) . 2_564 ?
O6 Dy1 N5 128.1(2) . . ?
O6 Dy1 N6 66.6(2) . . ?
O6 Dy1 O7 103.8(2) . . ?
O5 Dy1 Cl2 81.43(19) . . ?
O5 Dy1 Cl1 100.41(18) . . ?
O5 Dy1 N5 62.1(2) . . ?
O5 Dy1 N6 123.4(2) . . ?
O5 Dy1 O7 70.7(2) . . ?
O1 Dy1 Cl2 76.82(18) 2_564 . ?
O1 Dy1 Cl1 130.74(18) 2_564 . ?
O1 Dy1 O5 101.0(2) 2_564 . ?
O1 Dy1 N5 148.5(3) 2_564 . ?
O1 Dy1 N6 126.2(2) 2_564 . ?
O1 Dy1 O7 72.6(2) 2_564 . ?
N5 Dy1 Cl2 74.6(2) . . ?
N5 Dy1 Cl1 80.2(2) . . ?
N6 Dy1 Cl2 81.15(19) . . ?
N6 Dy1 Cl1 73.12(19) . . ?
N6 Dy1 N5 61.5(2) . . ?
O7 Dy1 Cl2 133.07(18) . . ?
O7 Dy1 Cl1 73.60(18) . . ?
O7 Dy1 N5 119.7(2) . . ?
O7 Dy1 N6 145.8(3) . . ?
O6 Dy2 Cl3 79.03(18) . . ?
O6 Dy2 O2 109.2(2) . 2_564 ?
O6 Dy2 O1 68.0(2) . 2_564 ?
O6 Dy2 N1 123.3(2) . 2_564 ?
O6 Dy2 O8 69.3(3) . . ?
O6 Dy2 N2 150.1(3) . 2_564 ?
O2 Dy2 Cl3 81.99(19) 2_564 . ?
O2 Dy2 N1 123.2(2) 2_564 2_564 ?
O2 Dy2 N2 62.1(2) 2_564 2_564 ?
O1 Dy2 Cl3 111.55(18) 2_564 . ?
O1 Dy2 O2 164.6(2) 2_564 2_564 ?
O1 Dy2 N1 66.5(2) 2_564 2_564 ?
O1 Dy2 O8 89.6(3) 2_564 . ?
O1 Dy2 N2 128.0(2) 2_564 2_564 ?
N1 Dy2 Cl3 87.8(2) 2_564 . ?
N1 Dy2 N2 61.7(2) 2_564 2_564 ?
O9 Dy2 Cl3 143.9(2) . . ?
O9 Dy2 O6 136.9(3) . . ?
O9 Dy2 O2 82.1(3) . 2_564 ?
O9 Dy2 O1 90.1(3) . 2_564 ?
O9 Dy2 N1 74.4(3) . 2_564 ?
O9 Dy2 O8 74.1(3) . . ?
O9 Dy2 N2 72.4(3) . 2_564 ?
O8 Dy2 Cl3 131.7(2) . . ?
O8 Dy2 O2 75.5(3) . 2_564 ?
O8 Dy2 N1 140.1(3) . 2_564 ?
O8 Dy2 N2 128.5(3) . 2_564 ?
N2 Dy2 Cl3 71.5(2) 2_564 . ?
Dy1 O6 Dy2 111.2(2) . . ?
C21 O6 Dy1 120.5(5) . . ?
C21 O6 Dy2 120.7(5) . . ?
C14 O5 Dy1 123.0(6) . . ?
C11 O2 Dy2 122.6(6) . 2_565 ?
C12 O3 H3 109.5 . . ?
C13 O4 H4 109.5 . . ?
Dy2 O1 Dy1 109.7(2) 2_565 2_565 ?
C1 O1 Dy1 115.4(5) . 2_565 ?
C1 O1 Dy2 122.1(5) . 2_565 ?
C7 N1 Dy2 125.2(6) . 2_565 ?
C7 N1 C6 116.9(8) . . ?
C6 N1 Dy2 117.8(6) . 2_565 ?
Dy2 O9 H9 116.4 . . ?
C26 O9 Dy2 127.7(8) . . ?
C26 O9 H9 109.5 . . ?
Dy2 O8 H8 117(2) . . ?
C27 O8 Dy2 132.9(7) . . ?
C27 O8 H8 110(2) . . ?
C11 N3 H3A 123.0 . . ?
C11 N3 N2 114.0(8) . . ?
N2 N3 H3A 123.0 . . ?
N1 C7 C10 113.7(8) . . ?
N1 C7 C8 124.4(9) . . ?
C8 C7 C10 121.8(8) . . ?
N4 N5 Dy1 117.3(6) . . ?
C15 N5 Dy1 123.2(6) . . ?
C15 N5 N4 119.0(9) . . ?
O2 C11 N3 122.4(8) . . ?
O2 C11 C12 122.2(8) . . ?
N3 C11 C12 115.5(8) . . ?
N5 N4 H4A 122.9 . . ?
C14 N4 N5 114.1(8) . . ?
C14 N4 H4A 122.9 . . ?
N5 C15 H15 122.0 . . ?
N5 C15 C16 116.0(9) . . ?
C16 C15 H15 122.0 . . ?
C20 N6 Dy1 117.0(6) . . ?
C16 N6 Dy1 124.9(6) . . ?
C16 N6 C20 117.6(8) . . ?
C01K O13 H13A 109.5 . . ?
N6 C20 C19 123.0(9) . . ?
N6 C20 C21 114.9(9) . . ?
C19 C20 C21 122.1(9) . . ?
N3 N2 Dy2 118.1(6) . 2_565 ?
C10 N2 Dy2 122.2(6) . 2_565 ?
C10 N2 N3 119.4(8) . . ?
Dy1 O7 H7 120(2) . . ?
C25 O7 Dy1 132.0(6) . . ?
C25 O7 H7 108(2) . . ?
C28 O10 H10A 109.5 . . ?
C7 C10 H10 121.7 . . ?
N2 C10 C7 116.6(8) . . ?
N2 C10 H10 121.7 . . ?
O3 C12 C11 110.1(8) . . ?
O3 C12 H12 110.0 . . ?
O3 C12 C13 108.9(8) . . ?
C11 C12 H12 110.0 . . ?
C13 C12 C11 107.7(8) . . ?
C13 C12 H12 110.0 . . ?
C20 C19 C18 116.5(9) . . ?
C24 C19 C20 120.0(10) . . ?
C24 C19 C18 123.4(10) . . ?
N1 C6 C1 114.2(8) . . ?
N1 C6 C5 122.9(9) . . ?
C5 C6 C1 122.9(8) . . ?
C19 C18 H18 119.7 . . ?
C17 C18 C19 120.6(10) . . ?
C17 C18 H18 119.7 . . ?
N6 C16 C15 114.2(8) . . ?
N6 C16 C17 123.1(8) . . ?
C17 C16 C15 122.8(9) . . ?
C8 C9 H9A 119.1 . . ?
C8 C9 C5 121.8(9) . . ?
C5 C9 H9A 119.1 . . ?
O5 C14 N4 123.3(9) . . ?
O5 C14 C13 120.1(8) . . ?
N4 C14 C13 116.6(8) . . ?
O1 C1 C6 118.6(8) . . ?
O1 C1 C2 125.0(9) . . ?
C2 C1 C6 116.3(9) . . ?
C29 O11 H11 109.5 . . ?
C7 C8 H8A 121.2 . . ?
C9 C8 C7 117.5(9) . . ?
C9 C8 H8A 121.2 . . ?
C30 O12 H12A 109.5 . . ?
O6 C21 C20 118.8(9) . . ?
O6 C21 C22 124.6(9) . . ?
C22 C21 C20 116.6(9) . . ?
C21 C22 H22 119.6 . . ?
C23 C22 C21 120.7(10) . . ?
C23 C22 H22 119.6 . . ?
C3 C4 H4B 120.6 . . ?
C3 C4 C5 118.8(10) . . ?
C5 C4 H4B 120.6 . . ?
O4 C13 C12 111.4(8) . . ?
O4 C13 C14 110.2(8) . . ?
O4 C13 H13 109.4 . . ?
C12 C13 C14 107.1(8) . . ?
C12 C13 H13 109.4 . . ?
C14 C13 H13 109.4 . . ?
C18 C17 C16 119.0(10) . . ?
C18 C17 H17 120.5 . . ?
C16 C17 H17 120.5 . . ?
C22 C23 H23 118.9 . . ?
C22 C23 C24 122.2(10) . . ?
C24 C23 H23 118.9 . . ?
C19 C24 C23 118.1(10) . . ?
C19 C24 H24 120.9 . . ?
C23 C24 H24 120.9 . . ?
O7 C25 H25A 109.5 . . ?
O7 C25 H25B 109.5 . . ?
O7 C25 H25C 109.5 . . ?
H25A C25 H25B 109.5 . . ?
H25A C25 H25C 109.5 . . ?
H25B C25 H25C 109.5 . . ?
C1 C2 H2 119.7 . . ?
C1 C2 C3 120.5(10) . . ?
C3 C2 H2 119.7 . . ?
C4 C3 C2 122.9(9) . . ?
C4 C3 H3B 118.6 . . ?
C2 C3 H3B 118.6 . . ?
O11 C29 H29A 109.5 . . ?
O11 C29 H29B 109.5 . . ?
O11 C29 H29C 109.5 . . ?
H29A C29 H29B 109.5 . . ?
H29A C29 H29C 109.5 . . ?
H29B C29 H29C 109.5 . . ?
C6 C5 C9 116.4(9) . . ?
C6 C5 C4 118.3(10) . . ?
C4 C5 C9 125.3(10) . . ?
O12 C30 H30A 109.5 . . ?
O12 C30 H30B 109.5 . . ?
O12 C30 H30C 109.5 . . ?
H30A C30 H30B 109.5 . . ?
H30A C30 H30C 109.5 . . ?
H30B C30 H30C 109.5 . . ?
O9 C26 H26A 109.5 . . ?
O9 C26 H26B 109.5 . . ?
O9 C26 H26C 109.5 . . ?
H26A C26 H26B 109.5 . . ?
H26A C26 H26C 109.5 . . ?
H26B C26 H26C 109.5 . . ?
O8 C27 H27A 109.5 . . ?
O8 C27 H27B 109.5 . . ?
O8 C27 H27C 109.5 . . ?
H27A C27 H27B 109.5 . . ?
H27A C27 H27C 109.5 . . ?
H27B C27 H27C 109.5 . . ?
O13 C01K H01A 109.5 . . ?
O13 C01K H01B 109.5 . . ?
O13 C01K H01C 109.5 . . ?
H01A C01K H01B 109.5 . . ?
H01A C01K H01C 109.5 . . ?
H01B C01K H01C 109.5 . . ?
O10 C28 H28A 109.5 . . ?
O10 C28 H28B 109.5 . . ?
O10 C28 H28C 109.5 . . ?
H28A C28 H28B 109.5 . . ?
H28A C28 H28C 109.5 . . ?
H28B C28 H28C 109.5 . . ?

loop_
_geom_bond_atom_site_label_1
_geom_bond_atom_site_label_2
_geom_bond_distance
_geom_bond_site_symmetry_2
_geom_bond_publ_flag
Dy1 Cl2 2.671(2) . ?
Dy1 Cl1 2.734(3) . ?
Dy1 O6 2.333(6) . ?
Dy1 O5 2.421(6) . ?
Dy1 O1 2.371(6) 2_564 ?
Dy1 N5 2.555(8) . ?
Dy1 N6 2.486(8) . ?
Dy1 O7 2.427(7) . ?
Dy2 Cl3 2.671(2) . ?
Dy2 O6 2.346(6) . ?
Dy2 O2 2.435(6) 2_564 ?
Dy2 O1 2.352(6) 2_564 ?
Dy2 N1 2.475(8) 2_564 ?
Dy2 O9 2.339(8) . ?
Dy2 O8 2.396(7) . ?
Dy2 N2 2.542(8) 2_564 ?
O6 C21 1.347(11) . ?
O5 C14 1.243(12) . ?
O2 C11 1.241(12) . ?
O3 H3 0.8400 . ?
O3 C12 1.413(12) . ?
O4 H4 0.8400 . ?
O4 C13 1.406(12) . ?
O1 C1 1.326(11) . ?
N1 C7 1.329(12) . ?
N1 C6 1.392(11) . ?
O9 H9 0.8400 . ?
O9 C26 1.406(15) . ?
O8 H8 0.854(13) . ?
O8 C27 1.427(15) . ?
N3 H3A 0.8800 . ?
N3 C11 1.342(13) . ?
N3 N2 1.364(10) . ?
C7 C10 1.459(13) . ?
C7 C8 1.416(12) . ?
N5 N4 1.378(10) . ?
N5 C15 1.295(13) . ?
C11 C12 1.528(12) . ?
N4 H4A 0.8800 . ?
N4 C14 1.311(13) . ?
C15 H15 0.9500 . ?
C15 C16 1.455(13) . ?
N6 C20 1.364(11) . ?
N6 C16 1.347(12) . ?
O13 H13A 0.8400 . ?
O13 C01K 1.395(17) . ?
C20 C19 1.404(14) . ?
C20 C21 1.422(14) . ?
N2 C10 1.292(12) . ?
O7 H7 0.851(13) . ?
O7 C25 1.445(13) . ?
O10 H10A 0.8400 . ?
O10 C28 1.43(2) . ?
C10 H10 0.9500 . ?
C12 H12 1.0000 . ?
C12 C13 1.521(15) . ?
C19 C18 1.439(15) . ?
C19 C24 1.375(15) . ?
C6 C1 1.439(14) . ?
C6 C5 1.405(14) . ?
C18 H18 0.9500 . ?
C18 C17 1.336(15) . ?
C16 C17 1.410(13) . ?
C9 H9A 0.9500 . ?
C9 C8 1.354(14) . ?
C9 C5 1.419(15) . ?
C14 C13 1.543(13) . ?
C1 C2 1.374(12) . ?
O11 H11 0.8400 . ?
O11 C29 1.397(18) . ?
C8 H8A 0.9500 . ?
O12 H12A 0.8400 . ?
O12 C30 1.36(2) . ?
C21 C22 1.397(14) . ?
C22 H22 0.9500 . ?
C22 C23 1.385(15) . ?
C4 H4B 0.9500 . ?
C4 C3 1.358(16) . ?
C4 C5 1.416(14) . ?
C13 H13 1.0000 . ?
C17 H17 0.9500 . ?
C23 H23 0.9500 . ?
C23 C24 1.410(17) . ?
C24 H24 0.9500 . ?
C25 H25A 0.9800 . ?
C25 H25B 0.9800 . ?
C25 H25C 0.9800 . ?
C2 H2 0.9500 . ?
C2 C3 1.421(14) . ?
C3 H3B 0.9500 . ?
C29 H29A 0.9800 . ?
C29 H29B 0.9800 . ?
C29 H29C 0.9800 . ?
C30 H30A 0.9800 . ?
C30 H30B 0.9800 . ?
C30 H30C 0.9800 . ?
C26 H26A 0.9800 . ?
C26 H26B 0.9800 . ?
C26 H26C 0.9800 . ?
C27 H27A 0.9800 . ?
C27 H27B 0.9800 . ?
C27 H27C 0.9800 . ?
C01K H01A 0.9800 . ?
C01K H01B 0.9800 . ?
C01K H01C 0.9800 . ?
C28 H28A 0.9800 . ?
C28 H28B 0.9800 . ?
C28 H28C 0.9800 . ?

loop_
_geom_torsion_atom_site_label_1
_geom_torsion_atom_site_label_2
_geom_torsion_atom_site_label_3
_geom_torsion_atom_site_label_4
_geom_torsion
_geom_torsion_site_symmetry_1
_geom_torsion_site_symmetry_2
_geom_torsion_site_symmetry_3
_geom_torsion_site_symmetry_4
_geom_torsion_publ_flag
Dy1 O6 C21 C20 -16.3(11) . . . . ?
Dy1 O6 C21 C22 165.0(8) . . . . ?
Dy1 O5 C14 N4 -6.2(13) . . . . ?
Dy1 O5 C14 C13 171.1(6) . . . . ?
Dy1 O1 C1 C6 126.3(7) 2_565 . . . ?
Dy1 O1 C1 C2 -51.0(13) 2_565 . . . ?
Dy1 N5 N4 C14 -0.3(11) . . . . ?
Dy1 N5 C15 C16 -4.8(12) . . . . ?
Dy1 N6 C20 C19 -174.4(8) . . . . ?
Dy1 N6 C20 C21 5.4(11) . . . . ?
Dy1 N6 C16 C15 -2.7(12) . . . . ?
Dy1 N6 C16 C17 176.6(7) . . . . ?
Dy2 O6 C21 C20 130.5(7) . . . . ?
Dy2 O6 C21 C22 -48.2(13) . . . . ?
Dy2 O2 C11 N3 -7.5(13) 2_565 . . . ?
Dy2 O2 C11 C12 173.8(7) 2_565 . . . ?
Dy2 O1 C1 C6 -11.3(12) 2_565 . . . ?
Dy2 O1 C1 C2 171.4(8) 2_565 . . . ?
Dy2 N1 C7 C10 1.5(12) 2_565 . . . ?
Dy2 N1 C7 C8 177.8(7) 2_565 . . . ?
Dy2 N1 C6 C1 0.7(10) 2_565 . . . ?
Dy2 N1 C6 C5 -177.2(7) 2_565 . . . ?
Dy2 N2 C10 C7 -8.8(12) 2_565 . . . ?
O6 C21 C22 C23 175.8(11) . . . . ?
O5 C14 C13 O4 166.2(9) . . . . ?
O5 C14 C13 C12 44.9(12) . . . . ?
O2 C11 C12 O3 174.1(9) . . . . ?
O2 C11 C12 C13 55.5(12) . . . . ?
O3 C12 C13 O4 -54.7(10) . . . . ?
O3 C12 C13 C14 65.8(10) . . . . ?
O1 C1 C2 C3 172.2(10) . . . . ?
N1 C7 C10 N2 4.8(13) . . . . ?
N1 C7 C8 C9 -1.1(16) . . . . ?
N1 C6 C1 O1 6.5(12) . . . . ?
N1 C6 C1 C2 -176.0(9) . . . . ?
N1 C6 C5 C9 -0.9(15) . . . . ?
N1 C6 C5 C4 179.7(10) . . . . ?
N3 C11 C12 O3 -4.8(12) . . . . ?
N3 C11 C12 C13 -123.3(9) . . . . ?
N3 N2 C10 C7 177.3(8) . . . . ?
C7 N1 C6 C1 176.1(8) . . . . ?
C7 N1 C6 C5 -1.8(14) . . . . ?
N5 N4 C14 O5 4.1(14) . . . . ?
N5 N4 C14 C13 -173.3(8) . . . . ?
N5 C15 C16 N6 4.7(13) . . . . ?
N5 C15 C16 C17 -174.6(10) . . . . ?
C11 N3 N2 Dy2 7.5(11) . . . 2_565 ?
C11 N3 N2 C10 -178.4(9) . . . . ?
C11 C12 C13 O4 64.6(10) . . . . ?
C11 C12 C13 C14 -174.8(7) . . . . ?
N4 N5 C15 C16 -177.1(8) . . . . ?
N4 C14 C13 O4 -16.3(12) . . . . ?
N4 C14 C13 C12 -137.6(9) . . . . ?
C15 N5 N4 C14 172.4(9) . . . . ?
C15 C16 C17 C18 176.0(10) . . . . ?
N6 C20 C19 C18 -2.1(15) . . . . ?
N6 C20 C19 C24 174.9(11) . . . . ?
N6 C20 C21 O6 6.5(13) . . . . ?
N6 C20 C21 C22 -174.7(9) . . . . ?
N6 C16 C17 C18 -3.3(17) . . . . ?
C20 N6 C16 C15 -174.6(9) . . . . ?
C20 N6 C16 C17 4.8(14) . . . . ?
C20 C19 C18 C17 3.7(17) . . . . ?
C20 C19 C24 C23 2.3(18) . . . . ?
C20 C21 C22 C23 -3.0(16) . . . . ?
N2 N3 C11 O2 -0.5(14) . . . . ?
N2 N3 C11 C12 178.4(8) . . . . ?
C10 C7 C8 C9 175.0(10) . . . . ?
C19 C20 C21 O6 -173.7(9) . . . . ?
C19 C20 C21 C22 5.1(15) . . . . ?
C19 C18 C17 C16 -1.1(18) . . . . ?
C6 N1 C7 C10 -173.5(8) . . . . ?
C6 N1 C7 C8 2.8(14) . . . . ?
C6 C1 C2 C3 -5.1(16) . . . . ?
C18 C19 C24 C23 179.2(12) . . . . ?
C16 N6 C20 C19 -1.9(15) . . . . ?
C16 N6 C20 C21 177.9(8) . . . . ?
C1 C6 C5 C9 -178.6(9) . . . . ?
C1 C6 C5 C4 2.1(16) . . . . ?
C1 C2 C3 C4 4.7(19) . . . . ?
C8 C7 C10 N2 -171.7(9) . . . . ?
C8 C9 C5 C6 2.8(16) . . . . ?
C8 C9 C5 C4 -177.9(12) . . . . ?
C21 C20 C19 C18 178.1(9) . . . . ?
C21 C20 C19 C24 -4.9(16) . . . . ?
C21 C22 C23 C24 1(2) . . . . ?
C22 C23 C24 C19 0(2) . . . . ?
C24 C19 C18 C17 -173.3(12) . . . . ?
C3 C4 C5 C6 -2.7(17) . . . . ?
C3 C4 C5 C9 178.0(11) . . . . ?
C5 C6 C1 O1 -175.6(9) . . . . ?
C5 C6 C1 C2 1.9(14) . . . . ?
C5 C9 C8 C7 -1.9(16) . . . . ?
C5 C4 C3 C2 -0.5(19) . . . . ?

loop_
_platon_squeeze_void_nr
_platon_squeeze_void_average_x
_platon_squeeze_void_average_y
_platon_squeeze_void_average_z
_platon_squeeze_void_volume
_platon_squeeze_void_count_electrons
_platon_squeeze_void_content
1 0.176 0.126 0.764 188 43 '2 CH3CN'
2 -0.179 0.626 0.735 184 43 '4 H2O'
3 0.324 0.874 0.264 188 43 '2 CH3CN'
4 0.679 0.373 0.235 184 43 '4 H2O'
